data_1503272
loop_
_publ_author_name
'Zhang, Bao'
'Wee, Andrew G. H.'

_publ_section_title
;
 Di- and trisubstituted \g-lactams via Rh(II)-carbenoid reaction of
 N-C\a-branched, N-bis(trimethylsilyl)methyl \a-diazoamides. Synthesis of
 (+-)-\a-allokainic acid.
;
_journal_issue 23
_journal_name_full 'Organic letters'
_journal_page_first 5386
_journal_page_last 5389
_journal_paper_doi 10.1021/ol1021564
_journal_volume 12
_journal_year 2010
_chemical_formula_sum 'C22 H31 N O6 Si0'
_chemical_formula_weight 405.48
_chemical_name_systematic ?
_space_group_IT_number 15
_symmetry_cell_setting monoclinic
_symmetry_space_group_name_Hall '-I 2ya'
_symmetry_space_group_name_H-M 'I 1 2/a 1'
_atom_sites_solution_hydrogens geom
_atom_sites_solution_primary direct
_atom_sites_solution_secondary difmap
_audit_creation_method SHELXL-97
_cell_angle_alpha 90.00
_cell_angle_beta 100.6320(10)
_cell_angle_gamma 90.00
_cell_formula_units_Z 16
_cell_length_a 21.7453(16)
_cell_length_b 18.8909(14)
_cell_length_c 21.9832(16)
_cell_measurement_reflns_used 9137
_cell_measurement_temperature 173(2)
_cell_measurement_theta_max 26.33
_cell_measurement_theta_min 2.16
_cell_volume 8875.4(11)
_computing_cell_refinement 'Bruker SAINT'
_computing_data_collection 'Bruker APEX2'
_computing_data_reduction 'Bruker SAINT'
_computing_structure_refinement 'SHELXL-97 (Sheldrick, 2008)'
_computing_structure_solution 'SHELXS-97 (Sheldrick, 2008)'
_diffrn_ambient_temperature 173(2)
_diffrn_measured_fraction_theta_full 0.999
_diffrn_measured_fraction_theta_max 0.999
_diffrn_measurement_device_type 'Bruker APEX-II CCD'
_diffrn_measurement_method '\w scans'
_diffrn_radiation_monochromator graphite
_diffrn_radiation_source 'fine-focus sealed tube'
_diffrn_radiation_type MoK\a
_diffrn_radiation_wavelength 0.71073
_diffrn_reflns_av_R_equivalents 0.0157
_diffrn_reflns_av_sigmaI/netI 0.0135
_diffrn_reflns_limit_h_max 27
_diffrn_reflns_limit_h_min -27
_diffrn_reflns_limit_k_max 23
_diffrn_reflns_limit_k_min -23
_diffrn_reflns_limit_l_max 27
_diffrn_reflns_limit_l_min -27
_diffrn_reflns_number 34666
_diffrn_reflns_theta_full 26.34
_diffrn_reflns_theta_max 26.34
_diffrn_reflns_theta_min 1.43
_exptl_absorpt_coefficient_mu 0.088
_exptl_absorpt_correction_T_max 0.9703
_exptl_absorpt_correction_T_min 0.9597
_exptl_absorpt_correction_type multi-scan
_exptl_absorpt_process_details 'SADABS (Sheldrick, 2008)'
_exptl_crystal_colour colourless
_exptl_crystal_density_diffrn 1.214
_exptl_crystal_density_method 'not measured'
_exptl_crystal_description fragment
_exptl_crystal_F_000 3488
_exptl_crystal_size_max 0.47
_exptl_crystal_size_mid 0.45
_exptl_crystal_size_min 0.35
_refine_diff_density_max 0.498
_refine_diff_density_min -0.395
_refine_diff_density_rms 0.042
_refine_ls_extinction_method none
_refine_ls_goodness_of_fit_ref 1.030
_refine_ls_hydrogen_treatment mixed
_refine_ls_matrix_type full
_refine_ls_number_parameters 531
_refine_ls_number_reflns 9033
_refine_ls_number_restraints 0
_refine_ls_restrained_S_all 1.030
_refine_ls_R_factor_all 0.0557
_refine_ls_R_factor_gt 0.0473
_refine_ls_shift/su_max 0.001
_refine_ls_shift/su_mean 0.000
_refine_ls_structure_factor_coef Fsqd
_refine_ls_weighting_details 'calc w=1/[\s^2^(Fo^2^)+(0.0655P)^2^+7.8182P] where P=(Fo^2^+2Fc^2^)/3'
_refine_ls_weighting_scheme calc
_refine_ls_wR_factor_gt 0.1277
_refine_ls_wR_factor_ref 0.1358
_reflns_number_gt 7606
_reflns_number_total 9033
_reflns_threshold_expression I>2\s(I)
_cod_data_source_file ol1021564_si_002.cif
_cod_data_source_block aw4
_cod_depositor_comments
;
The following automatic conversions were performed:

'_symmetry_cell_setting' value 'Monoclinic' changed to 'monoclinic'
according to /home/saulius/struct/CIF-dictionaries/cif_core.dic
dictionary named 'cif_core.dic' version 2.4.2 from 2011-04-26.

Automatic conversion script
Id: cif_fix_values 1715 2011-07-08 13:25:40Z adriana 
;
_cod_original_sg_symbol_H-M I2/a
_cod_database_code 1503272

loop_
_symmetry_equiv_pos_as_xyz
'x, y, z'
'-x+1/2, y, -z'
'x+1/2, y+1/2, z+1/2'
'-x+1, y+1/2, -z+1/2'
'-x, -y, -z'
'x-1/2, -y, z'
'-x+1/2, -y+1/2, -z+1/2'
'x, -y+1/2, z+1/2'

loop_
_atom_site_label
_atom_site_type_symbol
_atom_site_fract_x
_atom_site_fract_y
_atom_site_fract_z
_atom_site_U_iso_or_equiv
_atom_site_adp_type
_atom_site_occupancy
_atom_site_symmetry_multiplicity
_atom_site_calc_flag
_atom_site_refinement_flags
C1 C 0.04153(7) 0.99767(8) 0.42451(7) 0.0356(3) Uani 1 1 d .
C2 C 0.07642(7) 0.98382(8) 0.37142(7) 0.0343(3) Uani 1 1 d .
H2 H 0.0448 0.9767 0.3327 0.041 Uiso 1 1 calc R
C3 C 0.11127(7) 0.91333(8) 0.38776(7) 0.0338(3) Uani 1 1 d .
H3 H 0.1573 0.9218 0.3926 0.041 Uiso 1 1 calc R
C4 C 0.09579(7) 0.89076(8) 0.45126(7) 0.0326(3) Uani 1 1 d .
H4 H 0.0745 0.8436 0.4475 0.039 Uiso 1 1 calc R
C5 C 0.11872(8) 1.04587(9) 0.36116(7) 0.0379(3) Uani 1 1 d .
C6 C 0.08342(10) 1.11302(10) 0.33916(9) 0.0511(4) Uani 1 1 d .
H6A H 0.0539 1.1034 0.3007 0.077 Uiso 1 1 calc R
H6B H 0.1131 1.1496 0.3317 0.077 Uiso 1 1 calc R
H6C H 0.0604 1.1295 0.3709 0.077 Uiso 1 1 calc R
C7 C 0.21948(10) 1.08033(12) 0.40042(11) 0.0621(5) Uani 1 1 d .
H7A H 0.2557 1.0558 0.4255 0.075 Uiso 1 1 calc R
H7B H 0.2249 1.1320 0.4067 0.075 Uiso 1 1 calc R
C8 C 0.21348(10) 1.06155(12) 0.33276(11) 0.0608(5) Uani 1 1 d .
H8A H 0.2124 1.1048 0.3072 0.073 Uiso 1 1 calc R
H8B H 0.2490 1.0316 0.3260 0.073 Uiso 1 1 calc R
C9 C 0.09166(9) 0.85750(9) 0.33713(7) 0.0438(4) Uani 1 1 d .
H9A H 0.0454 0.8544 0.3285 0.053 Uiso 1 1 calc R
H9B H 0.1049 0.8739 0.2988 0.053 Uiso 1 1 calc R
C10 C 0.11797(8) 0.78407(9) 0.35223(8) 0.0413(4) Uani 1 1 d .
C11 C 0.07931(9) 0.72494(10) 0.34177(9) 0.0489(4) Uani 1 1 d .
H11 H 0.0360 0.7312 0.3255 0.059 Uiso 1 1 calc R
C12 C 0.10241(9) 0.65734(10) 0.35445(10) 0.0543(5) Uani 1 1 d .
H12 H 0.0751 0.6178 0.3465 0.065 Uiso 1 1 calc R
C13 C 0.18054(9) 0.77223(10) 0.37548(9) 0.0466(4) Uani 1 1 d .
H13 H 0.2080 0.8117 0.3826 0.056 Uiso 1 1 calc R
C14 C 0.20476(9) 0.70474(10) 0.38884(9) 0.0497(4) Uani 1 1 d .
H14 H 0.2481 0.6983 0.4048 0.060 Uiso 1 1 calc R
C15 C 0.16478(9) 0.64700(10) 0.37855(10) 0.0508(4) Uani 1 1 d .
C16 C 0.24808(13) 0.56427(14) 0.40620(19) 0.1005(11) Uani 1 1 d .
H16A H 0.2548 0.5136 0.4142 0.151 Uiso 1 1 calc R
H16B H 0.2666 0.5911 0.4432 0.151 Uiso 1 1 calc R
H16C H 0.2678 0.5784 0.3714 0.151 Uiso 1 1 calc R
C17 C 0.15330(8) 0.88820(10) 0.50104(7) 0.0405(4) Uani 1 1 d .
H17A H 0.1831 0.8524 0.4909 0.049 Uiso 1 1 calc R
H17B H 0.1744 0.9349 0.5052 0.049 Uiso 1 1 calc R
C18 C 0.17167(8) 0.88453(9) 0.61060(7) 0.0428(4) Uani 1 1 d .
C19 C 0.14679(9) 0.86529(11) 0.66889(8) 0.0504(5) Uani 1 1 d .
C20 C 0.12859(13) 0.93449(13) 0.69596(13) 0.0771(7) Uani 1 1 d .
H20A H 0.1123 0.9248 0.7338 0.116 Uiso 1 1 calc R
H20B H 0.0963 0.9581 0.6658 0.116 Uiso 1 1 calc R
H20C H 0.1654 0.9652 0.7057 0.116 Uiso 1 1 calc R
C21 C 0.08743(13) 0.81902(12) 0.65570(10) 0.0700(6) Uani 1 1 d .
H21A H 0.0973 0.7736 0.6383 0.105 Uiso 1 1 calc R
H21B H 0.0551 0.8433 0.6261 0.105 Uiso 1 1 calc R
H21C H 0.0721 0.8108 0.6943 0.105 Uiso 1 1 calc R
C22 C 0.19805(16) 0.8266(3) 0.71203(12) 0.1419(19) Uani 1 1 d .
H22A H 0.2080 0.7824 0.6925 0.213 Uiso 1 1 calc R
H22B H 0.1839 0.8157 0.7508 0.213 Uiso 1 1 calc R
H22C H 0.2355 0.8565 0.7207 0.213 Uiso 1 1 calc R
C51 C 0.33166(7) 0.24683(8) 0.30745(7) 0.0347(3) Uani 1 1 d .
C52 C 0.39083(7) 0.25802(8) 0.35526(7) 0.0336(3) Uani 1 1 d .
H52 H 0.4274 0.2576 0.3335 0.040 Uiso 1 1 calc R
C53 C 0.38397(7) 0.33338(8) 0.38007(7) 0.0327(3) Uani 1 1 d .
H53 H 0.3918 0.3323 0.4263 0.039 Uiso 1 1 calc R
C54 C 0.31497(7) 0.35436(8) 0.35549(7) 0.0328(3) Uani 1 1 d .
H54 H 0.3136 0.4023 0.3360 0.039 Uiso 1 1 calc R
C55 C 0.40109(7) 0.20088(8) 0.40529(7) 0.0381(3) Uani 1 1 d .
C56 C 0.40755(9) 0.12644(9) 0.38116(9) 0.0509(4) Uani 1 1 d .
H56A H 0.4425 0.1249 0.3587 0.076 Uiso 1 1 calc R
H56B H 0.3688 0.1131 0.3532 0.076 Uiso 1 1 calc R
H56C H 0.4155 0.0933 0.4160 0.076 Uiso 1 1 calc R
C57 C 0.38032(15) 0.18712(14) 0.50119(11) 0.0797(8) Uani 1 1 d .
H57A H 0.3776 0.1355 0.5081 0.096 Uiso 1 1 calc R
H57B H 0.3593 0.2123 0.5311 0.096 Uiso 1 1 calc R
C58 C 0.44609(14) 0.20950(13) 0.50818(10) 0.0731(7) Uani 1 1 d .
H58A H 0.4531 0.2541 0.5321 0.088 Uiso 1 1 calc R
H58B H 0.4743 0.1727 0.5299 0.088 Uiso 1 1 calc R
C59 C 0.42979(8) 0.38499(9) 0.35829(8) 0.0417(4) Uani 1 1 d .
H59A H 0.4731 0.3697 0.3754 0.050 Uiso 1 1 calc R
H59B H 0.4242 0.3826 0.3126 0.050 Uiso 1 1 calc R
C60 C 0.42183(7) 0.46079(8) 0.37703(7) 0.0375(3) Uani 1 1 d .
C61 C 0.43027(8) 0.47997(9) 0.43877(8) 0.0407(4) Uani 1 1 d .
H61 H 0.4428 0.4449 0.4695 0.049 Uiso 1 1 calc R
C62 C 0.42103(8) 0.54867(9) 0.45707(7) 0.0417(4) Uani 1 1 d .
H62 H 0.4269 0.5603 0.4998 0.050 Uiso 1 1 calc R
C63 C 0.40405(9) 0.51327(10) 0.33317(8) 0.0453(4) Uani 1 1 d .
H63 H 0.3980 0.5017 0.2904 0.054 Uiso 1 1 calc R
C64 C 0.39508(9) 0.58217(10) 0.35072(8) 0.0485(4) Uani 1 1 d .
H64 H 0.3832 0.6175 0.3200 0.058 Uiso 1 1 calc R
C65 C 0.40325(8) 0.60018(9) 0.41285(8) 0.0422(4) Uani 1 1 d .
C66 C 0.40288(15) 0.69030(12) 0.48803(11) 0.0760(7) Uani 1 1 d .
H66A H 0.3929 0.7407 0.4907 0.114 Uiso 1 1 calc R
H66B H 0.4470 0.6824 0.5062 0.114 Uiso 1 1 calc R
H66C H 0.3764 0.6625 0.5107 0.114 Uiso 1 1 calc R
C67 C 0.27550(7) 0.35450(9) 0.40544(8) 0.0399(4) Uani 1 1 d .
H67A H 0.2722 0.3058 0.4211 0.048 Uiso 1 1 calc R
H67B H 0.2955 0.3846 0.4404 0.048 Uiso 1 1 calc R
C68 C 0.16580(8) 0.33622(9) 0.37178(8) 0.0433(4) Uani 1 1 d .
C69 C 0.10334(8) 0.37427(9) 0.35060(8) 0.0410(4) Uani 1 1 d .
C70 C 0.08544(10) 0.40820(13) 0.40803(10) 0.0619(5) Uani 1 1 d .
H70A H 0.1168 0.4437 0.4249 0.093 Uiso 1 1 calc R
H70B H 0.0836 0.3717 0.4393 0.093 Uiso 1 1 calc R
H70C H 0.0444 0.4310 0.3967 0.093 Uiso 1 1 calc R
C71 C 0.10865(9) 0.43108(9) 0.30224(9) 0.0470(4) Uani 1 1 d .
H71A H 0.1205 0.4089 0.2658 0.071 Uiso 1 1 calc R
H71B H 0.1406 0.4657 0.3198 0.071 Uiso 1 1 calc R
H71C H 0.0683 0.4550 0.2901 0.071 Uiso 1 1 calc R
C72 C 0.05528(9) 0.31857(11) 0.32397(10) 0.0562(5) Uani 1 1 d .
H72A H 0.0672 0.2974 0.2871 0.084 Uiso 1 1 calc R
H72B H 0.0140 0.3408 0.3126 0.084 Uiso 1 1 calc R
H72C H 0.0537 0.2817 0.3550 0.084 Uiso 1 1 calc R
N1 N 0.05336(6) 0.94499(7) 0.46514(6) 0.0355(3) Uani 1 1 d .
N51 N 0.29378(6) 0.30181(7) 0.30820(6) 0.0343(3) Uani 1 1 d .
O1 O 0.00683(6) 1.04820(7) 0.42863(6) 0.0482(3) Uani 1 1 d .
O2 O 0.16203(6) 1.05695(6) 0.41702(5) 0.0451(3) Uani 1 1 d .
O3 O 0.15574(6) 1.02361(7) 0.31768(5) 0.0462(3) Uani 1 1 d .
O5 O 0.18270(7) 0.57839(7) 0.39141(9) 0.0727(5) Uani 1 1 d .
O6 O 0.13259(6) 0.86947(7) 0.55817(5) 0.0440(3) Uani 1 1 d .
O7 O 0.22207(7) 0.91078(9) 0.61050(6) 0.0641(4) Uani 1 1 d .
O51 O 0.32131(6) 0.19511(7) 0.27256(6) 0.0486(3) Uani 1 1 d .
O52 O 0.35189(6) 0.20508(7) 0.43869(6) 0.0512(3) Uani 1 1 d .
O53 O 0.45695(6) 0.21945(7) 0.44744(6) 0.0520(3) Uani 1 1 d .
O55 O 0.39180(8) 0.66913(7) 0.42529(6) 0.0605(4) Uani 1 1 d .
O56 O 0.21389(5) 0.38139(6) 0.38036(6) 0.0446(3) Uani 1 1 d .
O57 O 0.17225(7) 0.27350(8) 0.38043(9) 0.0711(5) Uani 1 1 d .
H1 H 0.0386(9) 0.9450(10) 0.4975(9) 0.043(5) Uiso 1 1 d .
H51 H 0.2587(9) 0.3036(10) 0.2851(9) 0.041(5) Uiso 1 1 d .

loop_
_atom_site_aniso_label
_atom_site_aniso_U_11
_atom_site_aniso_U_22
_atom_site_aniso_U_33
_atom_site_aniso_U_23
_atom_site_aniso_U_13
_atom_site_aniso_U_12
C1 0.0350(8) 0.0388(8) 0.0346(8) 0.0038(6) 0.0104(6) -0.0027(6)
C2 0.0391(8) 0.0375(8) 0.0273(7) 0.0015(6) 0.0087(6) -0.0024(6)
C3 0.0387(8) 0.0351(8) 0.0294(7) -0.0006(6) 0.0109(6) -0.0041(6)
C4 0.0390(8) 0.0306(7) 0.0295(7) -0.0008(6) 0.0101(6) -0.0038(6)
C5 0.0467(9) 0.0387(8) 0.0320(7) 0.0023(6) 0.0168(7) -0.0024(7)
C6 0.0624(11) 0.0422(10) 0.0543(11) 0.0129(8) 0.0253(9) 0.0027(8)
C7 0.0482(11) 0.0589(12) 0.0824(15) -0.0052(11) 0.0201(10) -0.0138(9)
C8 0.0556(11) 0.0608(12) 0.0740(14) 0.0126(10) 0.0327(10) -0.0071(9)
C9 0.0551(10) 0.0457(9) 0.0324(8) -0.0071(7) 0.0125(7) -0.0027(8)
C10 0.0496(9) 0.0428(9) 0.0361(8) -0.0102(7) 0.0202(7) -0.0036(7)
C11 0.0433(9) 0.0505(10) 0.0572(11) -0.0163(8) 0.0203(8) -0.0059(8)
C12 0.0494(10) 0.0435(10) 0.0768(13) -0.0196(9) 0.0293(9) -0.0111(8)
C13 0.0484(10) 0.0426(9) 0.0524(10) -0.0109(8) 0.0191(8) -0.0104(7)
C14 0.0441(9) 0.0476(10) 0.0606(11) -0.0127(8) 0.0183(8) -0.0034(8)
C15 0.0518(10) 0.0402(9) 0.0674(12) -0.0139(8) 0.0294(9) -0.0017(8)
C16 0.0679(16) 0.0525(14) 0.178(3) -0.0182(17) 0.0140(18) 0.0151(12)
C17 0.0427(9) 0.0500(9) 0.0301(8) 0.0011(7) 0.0106(6) 0.0016(7)
C18 0.0453(10) 0.0474(9) 0.0340(8) 0.0015(7) 0.0030(7) 0.0180(8)
C19 0.0615(11) 0.0610(11) 0.0288(8) 0.0034(7) 0.0085(7) 0.0242(9)
C20 0.0972(18) 0.0653(14) 0.0808(16) -0.0272(12) 0.0478(14) -0.0136(13)
C21 0.1117(19) 0.0573(12) 0.0464(11) 0.0034(9) 0.0291(12) -0.0108(12)
C22 0.109(2) 0.269(5) 0.0537(15) 0.076(2) 0.0325(15) 0.109(3)
C51 0.0346(8) 0.0379(8) 0.0309(7) -0.0040(6) 0.0042(6) 0.0065(6)
C52 0.0304(7) 0.0349(8) 0.0352(7) -0.0037(6) 0.0051(6) 0.0043(6)
C53 0.0322(7) 0.0321(7) 0.0335(7) -0.0016(6) 0.0053(6) 0.0016(6)
C54 0.0339(7) 0.0270(7) 0.0372(8) -0.0017(6) 0.0054(6) 0.0019(6)
C55 0.0364(8) 0.0355(8) 0.0398(8) -0.0018(6) 0.0002(6) 0.0060(6)
C56 0.0552(11) 0.0359(9) 0.0561(11) -0.0030(8) -0.0039(8) 0.0108(8)
C57 0.121(2) 0.0728(15) 0.0508(12) 0.0213(11) 0.0303(13) 0.0151(15)
C58 0.107(2) 0.0653(14) 0.0401(11) -0.0031(9) -0.0037(11) 0.0196(13)
C59 0.0384(8) 0.0418(9) 0.0474(9) -0.0058(7) 0.0144(7) -0.0049(7)
C60 0.0354(8) 0.0384(8) 0.0397(8) -0.0017(6) 0.0093(6) -0.0084(6)
C61 0.0446(9) 0.0388(8) 0.0367(8) 0.0040(7) 0.0024(7) -0.0062(7)
C62 0.0503(9) 0.0423(9) 0.0312(8) -0.0018(6) 0.0038(7) -0.0099(7)
C63 0.0584(10) 0.0466(10) 0.0313(8) -0.0007(7) 0.0095(7) -0.0100(8)
C64 0.0675(12) 0.0408(9) 0.0362(9) 0.0068(7) 0.0072(8) -0.0069(8)
C65 0.0518(10) 0.0336(8) 0.0411(9) -0.0001(7) 0.0080(7) -0.0089(7)
C66 0.122(2) 0.0457(11) 0.0588(13) -0.0161(10) 0.0130(13) -0.0001(12)
C67 0.0373(8) 0.0413(9) 0.0418(8) -0.0076(7) 0.0089(7) 0.0059(7)
C68 0.0439(9) 0.0411(9) 0.0481(9) 0.0092(7) 0.0171(7) 0.0023(7)
C69 0.0377(8) 0.0434(9) 0.0452(9) 0.0021(7) 0.0159(7) 0.0047(7)
C70 0.0610(12) 0.0710(14) 0.0610(12) -0.0072(10) 0.0303(10) 0.0056(10)
C71 0.0497(10) 0.0420(9) 0.0508(10) 0.0060(7) 0.0130(8) 0.0115(8)
C72 0.0489(10) 0.0519(11) 0.0687(13) -0.0012(9) 0.0126(9) -0.0001(9)
N1 0.0404(7) 0.0376(7) 0.0320(7) 0.0034(5) 0.0155(6) 0.0003(5)
N51 0.0320(7) 0.0358(7) 0.0330(6) -0.0043(5) 0.0007(5) 0.0067(5)
O1 0.0527(7) 0.0482(7) 0.0499(7) 0.0155(5) 0.0260(6) 0.0133(6)
O2 0.0469(7) 0.0474(7) 0.0425(6) -0.0050(5) 0.0119(5) -0.0115(5)
O3 0.0540(7) 0.0508(7) 0.0401(6) 0.0039(5) 0.0248(5) -0.0014(6)
O5 0.0617(9) 0.0381(7) 0.1228(14) -0.0132(8) 0.0287(9) 0.0012(6)
O6 0.0506(7) 0.0544(7) 0.0279(5) 0.0012(5) 0.0095(5) 0.0004(5)
O7 0.0518(8) 0.0935(11) 0.0426(7) 0.0021(7) -0.0025(6) 0.0036(8)
O51 0.0460(7) 0.0484(7) 0.0455(7) -0.0188(5) -0.0072(5) 0.0171(5)
O52 0.0605(8) 0.0443(7) 0.0525(7) 0.0136(6) 0.0204(6) 0.0116(6)
O53 0.0532(7) 0.0515(7) 0.0428(7) -0.0019(5) -0.0131(5) 0.0063(6)
O55 0.0952(11) 0.0346(7) 0.0502(7) -0.0018(5) 0.0095(7) -0.0025(7)
O56 0.0352(6) 0.0338(6) 0.0663(8) -0.0016(5) 0.0134(5) 0.0057(5)
O57 0.0573(9) 0.0436(8) 0.1108(13) 0.0244(8) 0.0114(8) 0.0014(6)

loop_
_atom_type_symbol
_atom_type_description
_atom_type_scat_dispersion_real
_atom_type_scat_dispersion_imag
_atom_type_scat_source
C C 0.0033 0.0016 'International Tables Vol C Tables 4.2.6.8 and 6.1.1.4'
H H 0.0000 0.0000 'International Tables Vol C Tables 4.2.6.8 and 6.1.1.4'
N N 0.0061 0.0033 'International Tables Vol C Tables 4.2.6.8 and 6.1.1.4'
O O 0.0106 0.0060 'International Tables Vol C Tables 4.2.6.8 and 6.1.1.4'
Si Si 0.0817 0.0704 'International Tables Vol C Tables 4.2.6.8 and 6.1.1.4'

loop_
_geom_angle_atom_site_label_1
_geom_angle_atom_site_label_2
_geom_angle_atom_site_label_3
_geom_angle
O1 C1 N1 125.17(14)
O1 C1 C2 125.95(14)
N1 C1 C2 108.86(13)
C1 C2 C5 112.20(13)
C1 C2 C3 105.19(12)
C5 C2 C3 114.36(13)
C9 C3 C2 111.43(13)
C9 C3 C4 112.66(13)
C2 C3 C4 105.52(12)
N1 C4 C17 110.25(12)
N1 C4 C3 104.30(12)
C17 C4 C3 111.94(12)
O2 C5 O3 104.93(13)
O2 C5 C6 111.67(14)
O3 C5 C6 110.44(13)
O2 C5 C2 107.84(12)
O3 C5 C2 107.60(13)
C6 C5 C2 113.89(14)
O2 C7 C8 104.90(16)
O3 C8 C7 104.97(14)
C10 C9 C3 115.29(14)
C13 C10 C11 117.07(17)
C13 C10 C9 122.45(16)
C11 C10 C9 120.46(16)
C12 C11 C10 121.51(18)
C15 C12 C11 120.32(17)
C10 C13 C14 122.42(16)
C15 C14 C13 119.02(18)
O5 C15 C12 115.92(17)
O5 C15 C14 124.43(18)
C12 C15 C14 119.65(18)
O6 C17 C4 106.74(13)
O7 C18 O6 121.54(16)
O7 C18 C19 124.36(16)
O6 C18 C19 114.09(16)
C22 C19 C20 112.7(2)
C22 C19 C18 107.92(17)
C20 C19 C18 106.43(17)
C22 C19 C21 109.8(2)
C20 C19 C21 106.98(18)
C18 C19 C21 113.07(15)
O51 C51 N51 125.69(14)
O51 C51 C52 124.97(13)
N51 C51 C52 109.32(13)
C51 C52 C55 113.11(13)
C51 C52 C53 104.39(12)
C55 C52 C53 114.11(12)
C59 C53 C52 111.46(12)
C59 C53 C54 111.83(13)
C52 C53 C54 105.28(12)
N51 C54 C67 111.95(13)
N51 C54 C53 103.54(11)
C67 C54 C53 112.94(12)
O52 C55 O53 106.56(13)
O52 C55 C56 111.26(15)
O53 C55 C56 109.37(13)
O52 C55 C52 108.16(12)
O53 C55 C52 106.68(13)
C56 C55 C52 114.42(14)
O52 C57 C58 105.65(18)
O53 C58 C57 105.58(18)
C60 C59 C53 113.85(13)
C61 C60 C63 117.65(15)
C61 C60 C59 121.01(15)
C63 C60 C59 121.32(15)
C60 C61 C62 122.03(15)
C65 C62 C61 119.57(15)
C64 C63 C60 120.99(16)
C63 C64 C65 120.46(16)
O55 C65 C62 124.79(16)
O55 C65 C64 115.90(15)
C62 C65 C64 119.30(16)
O56 C67 C54 109.52(13)
O57 C68 O56 122.74(16)
O57 C68 C69 125.51(17)
O56 C68 C69 111.74(14)
C72 C69 C70 110.24(16)
C72 C69 C71 110.62(16)
C70 C69 C71 110.06(16)
C72 C69 C68 107.46(15)
C70 C69 C68 107.01(15)
C71 C69 C68 111.36(13)
C1 N1 C4 116.06(13)
C51 N51 C54 115.39(13)
C5 O2 C7 107.19(14)
C5 O3 C8 106.12(14)
C15 O5 C16 117.33(18)
C18 O6 C17 116.49(14)
C55 O52 C57 104.53(16)
C58 O53 C55 108.07(17)
C65 O55 C66 117.48(15)
C68 O56 C67 118.44(13)

loop_
_geom_bond_atom_site_label_1
_geom_bond_atom_site_label_2
_geom_bond_distance
C1 O1 1.231(2)
C1 N1 1.330(2)
C1 C2 1.527(2)
C2 C5 1.532(2)
C2 C3 1.542(2)
C3 C9 1.536(2)
C3 C4 1.5546(19)
C4 N1 1.448(2)
C4 C17 1.503(2)
C5 O2 1.418(2)
C5 O3 1.4221(19)
C5 C6 1.515(2)
C7 O2 1.434(2)
C7 C8 1.511(3)
C8 O3 1.431(2)
C9 C10 1.514(2)
C10 C13 1.380(3)
C10 C11 1.392(2)
C11 C12 1.382(3)
C12 C15 1.376(3)
C13 C14 1.390(3)
C14 C15 1.387(3)
C15 O5 1.368(2)
C16 O5 1.424(3)
C17 O6 1.4541(18)
C18 O7 1.203(2)
C18 O6 1.330(2)
C18 C19 1.524(2)
C19 C22 1.512(3)
C19 C20 1.519(3)
C19 C21 1.542(3)
C51 O51 1.2368(19)
C51 N51 1.328(2)
C51 C52 1.519(2)
C52 C55 1.528(2)
C52 C53 1.542(2)
C53 C59 1.533(2)
C53 C54 1.550(2)
C54 N51 1.4498(19)
C54 C67 1.513(2)
C55 O52 1.407(2)
C55 O53 1.4288(19)
C55 C56 1.519(2)
C57 O52 1.439(3)
C57 C58 1.472(4)
C58 O53 1.411(3)
C59 C60 1.509(2)
C60 C61 1.384(2)
C60 C63 1.387(2)
C61 C62 1.384(2)
C62 C65 1.379(2)
C63 C64 1.382(3)
C64 C65 1.387(2)
C65 O55 1.363(2)
C66 O55 1.413(3)
C67 O56 1.4436(19)
C68 O57 1.204(2)
C68 O56 1.336(2)
C68 C69 1.531(2)
C69 C72 1.522(3)
C69 C70 1.529(2)
C69 C71 1.530(2)

loop_
_geom_torsion_atom_site_label_1
_geom_torsion_atom_site_label_2
_geom_torsion_atom_site_label_3
_geom_torsion_atom_site_label_4
_geom_torsion
O1 C1 C2 C5 56.7(2)
N1 C1 C2 C5 -124.96(14)
O1 C1 C2 C3 -178.37(16)
N1 C1 C2 C3 -0.05(17)
C1 C2 C3 C9 121.18(14)
C5 C2 C3 C9 -115.27(14)
C1 C2 C3 C4 -1.41(15)
C5 C2 C3 C4 122.14(13)
C9 C3 C4 N1 -119.53(14)
C2 C3 C4 N1 2.27(15)
C9 C3 C4 C17 121.27(15)
C2 C3 C4 C17 -116.93(14)
C1 C2 C5 O2 58.66(17)
C3 C2 C5 O2 -61.04(16)
C1 C2 C5 O3 171.37(13)
C3 C2 C5 O3 51.67(17)
C1 C2 C5 C6 -65.86(18)
C3 C2 C5 C6 174.44(13)
O2 C7 C8 O3 -4.9(2)
C2 C3 C9 C10 -173.51(13)
C4 C3 C9 C10 -55.13(19)
C3 C9 C10 C13 -48.1(2)
C3 C9 C10 C11 133.17(16)
C13 C10 C11 C12 0.4(3)
C9 C10 C11 C12 179.17(16)
C10 C11 C12 C15 0.6(3)
C11 C10 C13 C14 -0.7(3)
C9 C10 C13 C14 -179.44(16)
C10 C13 C14 C15 0.0(3)
C11 C12 C15 O5 177.93(18)
C11 C12 C15 C14 -1.4(3)
C13 C14 C15 O5 -178.16(18)
C13 C14 C15 C12 1.1(3)
N1 C4 C17 O6 62.09(16)
C3 C4 C17 O6 177.72(12)
O7 C18 C19 C22 -46.6(3)
O6 C18 C19 C22 133.1(3)
O7 C18 C19 C20 74.6(2)
O6 C18 C19 C20 -105.7(2)
O7 C18 C19 C21 -168.26(19)
O6 C18 C19 C21 11.5(2)
O51 C51 C52 C55 -62.2(2)
N51 C51 C52 C55 119.13(15)
O51 C51 C52 C53 173.15(16)
N51 C51 C52 C53 -5.48(17)
C51 C52 C53 C59 -109.31(14)
C55 C52 C53 C59 126.72(14)
C51 C52 C53 C54 12.13(15)
C55 C52 C53 C54 -111.83(14)
C59 C53 C54 N51 106.96(14)
C52 C53 C54 N51 -14.24(15)
C59 C53 C54 C67 -131.74(14)
C52 C53 C54 C67 107.06(14)
C51 C52 C55 O52 -64.07(16)
C53 C52 C55 O52 55.07(17)
C51 C52 C55 O53 -178.37(12)
C53 C52 C55 O53 -59.23(16)
C51 C52 C55 C56 60.55(18)
C53 C52 C55 C56 179.69(14)
O52 C57 C58 O53 -16.4(2)
C52 C53 C59 C60 175.51(13)
C54 C53 C59 C60 57.96(18)
C53 C59 C60 C61 61.7(2)
C53 C59 C60 C63 -116.43(17)
C63 C60 C61 C62 0.5(2)
C59 C60 C61 C62 -177.63(15)
C60 C61 C62 C65 -0.4(3)
C61 C60 C63 C64 -0.1(3)
C59 C60 C63 C64 178.10(16)
C60 C63 C64 C65 -0.5(3)
C61 C62 C65 O55 178.84(17)
C61 C62 C65 C64 -0.1(3)
C63 C64 C65 O55 -178.47(17)
C63 C64 C65 C62 0.6(3)
N51 C54 C67 O56 -69.40(16)
C53 C54 C67 O56 174.20(12)
O57 C68 C69 C72 -17.1(3)
O56 C68 C69 C72 163.35(15)
O57 C68 C69 C70 101.3(2)
O56 C68 C69 C70 -78.25(18)
O57 C68 C69 C71 -138.4(2)
O56 C68 C69 C71 42.1(2)
O1 C1 N1 C4 -179.96(15)
C2 C1 N1 C4 1.70(18)
C17 C4 N1 C1 117.77(15)
C3 C4 N1 C1 -2.57(17)
O51 C51 N51 C54 177.11(16)
C52 C51 N51 C54 -4.27(19)
C67 C54 N51 C51 -109.98(15)
C53 C54 N51 C51 11.98(17)
O3 C5 O2 C7 31.88(17)
C6 C5 O2 C7 -87.78(17)
C2 C5 O2 C7 146.37(15)
C8 C7 O2 C5 -16.4(2)
O2 C5 O3 C8 -35.01(17)
C6 C5 O3 C8 85.46(18)
C2 C5 O3 C8 -149.67(14)
C7 C8 O3 C5 24.3(2)
C12 C15 O5 C16 169.5(2)
C14 C15 O5 C16 -11.3(3)
O7 C18 O6 C17 -1.6(2)
C19 C18 O6 C17 178.64(14)
C4 C17 O6 C18 -160.55(14)
O53 C55 O52 C57 -30.85(18)
C56 C55 O52 C57 88.29(18)
C52 C55 O52 C57 -145.23(16)
C58 C57 O52 C55 29.1(2)
C57 C58 O53 C55 -2.5(2)
O52 C55 O53 C58 20.96(18)
C56 C55 O53 C58 -99.41(18)
C52 C55 O53 C58 136.34(15)
C62 C65 O55 C66 4.3(3)
C64 C65 O55 C66 -176.7(2)
O57 C68 O56 C67 -4.7(3)
C69 C68 O56 C67 174.80(13)
C54 C67 O56 C68 109.10(16)
